data_7114445
loop_
_publ_author_name
'Liu, Gao-Feng'
'Ye, Bao-Hui'
'Ling, Yong-Hua'
'Chen, Xiao-Ming'

_publ_section_title
;
 Interlocking of molecular rhombi into a 2D polyrotaxane network via
 \p--\p interactions. Crystal structure of
 [Cu2(bpa)2(phen)2(H2O)]2&#x00B7;2H2O (bpa2-- =
 biphenyl-4,4&#x2032;-dicarboxylate, phen = 1,10-phenanthroline)
;
_journal_issue 14
_journal_name_full 'Chemical Communications'
_journal_page_first 1442
_journal_paper_doi 10.1039/b202716j
_journal_year 2002
_chemical_formula_sum 'C104 H72 Cu4 N8 O20'
_chemical_formula_weight 2007.86
_chemical_name_systematic
; 
? 
;
_space_group_IT_number 61
_symmetry_cell_setting orthorhombic
_symmetry_space_group_name_Hall '-P 2ac 2ab'
_symmetry_space_group_name_H-M 'P b c a'
_atom_sites_solution_hydrogens geom
_atom_sites_solution_primary direct
_atom_sites_solution_secondary difmap
_audit_creation_method SHELXL-97
_cell_angle_alpha 90.00(2)
_cell_angle_beta 90.00(2)
_cell_angle_gamma 90.00(2)
_cell_formula_units_Z 4
_cell_length_a 23.358(5)
_cell_length_b 15.008(3)
_cell_length_c 25.479(5)
_cell_measurement_reflns_used 25
_cell_measurement_temperature 293(2)
_cell_measurement_theta_max 30
_cell_measurement_theta_min 15
_cell_volume 8932(3)
_computing_cell_refinement 'Bruker SMART'
_computing_data_collection 'Bruker SMART'
_computing_data_reduction 'Bruker SHELXTL'
_computing_molecular_graphics 'Bruker SHELXTL'
_computing_publication_material 'Bruker SHELXTL'
_computing_structure_refinement 'SHELXL-97 (Sheldrick, 1997)'
_computing_structure_solution 'SHELXS-97 (Sheldrick, 1990)'
_diffrn_ambient_temperature 293(2)
_diffrn_measured_fraction_theta_full 0.907
_diffrn_measured_fraction_theta_max 0.907
_diffrn_measurement_device_type 'CCD area detector'
_diffrn_measurement_method 'phi and omega scans'
_diffrn_radiation_monochromator graphite
_diffrn_radiation_source 'fine-focus sealed tube'
_diffrn_radiation_type MoK\a
_diffrn_radiation_wavelength 0.71073
_diffrn_reflns_av_R_equivalents 0.0295
_diffrn_reflns_av_sigmaI/netI 0.0237
_diffrn_reflns_limit_h_max 25
_diffrn_reflns_limit_h_min -29
_diffrn_reflns_limit_k_max 19
_diffrn_reflns_limit_k_min -18
_diffrn_reflns_limit_l_max 29
_diffrn_reflns_limit_l_min -32
_diffrn_reflns_number 50590
_diffrn_reflns_theta_full 27.13
_diffrn_reflns_theta_max 27.13
_diffrn_reflns_theta_min 1.82
_diffrn_standards_decay_% none
_exptl_absorpt_coefficient_mu 1.020
_exptl_absorpt_correction_T_max 0.8299
_exptl_absorpt_correction_T_min 0.6296
_exptl_absorpt_correction_type 'SADABS (Sheldrick, 1996)'
_exptl_crystal_colour green
_exptl_crystal_density_diffrn 1.493
_exptl_crystal_density_method 'not measured'
_exptl_crystal_description block
_exptl_crystal_F_000 4112
_exptl_crystal_size_max 0.50
_exptl_crystal_size_mid 0.41
_exptl_crystal_size_min 0.19
_refine_diff_density_max 0.703
_refine_diff_density_min -0.826
_refine_diff_density_rms 0.062
_refine_ls_extinction_coef 0.00000(5)
_refine_ls_extinction_expression Fc^*^=kFc[1+0.001xFc^2^\l^3^/sin(2\q)]^-1/4^
_refine_ls_extinction_method SHELXL
_refine_ls_goodness_of_fit_ref 1.034
_refine_ls_hydrogen_treatment mixed
_refine_ls_matrix_type full
_refine_ls_number_parameters 614
_refine_ls_number_reflns 9721
_refine_ls_number_restraints 0
_refine_ls_restrained_S_all 1.034
_refine_ls_R_factor_all 0.0832
_refine_ls_R_factor_gt 0.0501
_refine_ls_shift/su_max 0.072
_refine_ls_shift/su_mean 0.001
_refine_ls_structure_factor_coef Fsqd
_refine_ls_weighting_details 'w=1/[\s^2^(Fo^2^)+(0.0473P)^2^+13.1702P] where P=(Fo^2^+2Fc^2^)/3'
_refine_ls_weighting_scheme calc
_refine_ls_wR_factor_gt 0.1180
_refine_ls_wR_factor_ref 0.1413
_reflns_number_gt 6562
_reflns_number_total 9721
_reflns_threshold_expression >2sigma(I)
_cod_data_source_file b202716j.txt
_cod_data_source_block cu1
_cod_depositor_comments
;
The following automatic conversions were performed:

'_refine_ls_weighting_scheme' value 'calc
w=1/[\s^2^(Fo^2^)+(0.0473P)^2^+13.1702P] where P=(Fo^2^+2Fc^2^)/3'
was changed to 'calc'. New tag '_refine_ls_weighting_details' was
created. The value of the new tag was set to
'w=1/[\s^2^(Fo^2^)+(0.0473P)^2^+13.1702P] where P=(Fo^2^+2Fc^2^)/3'.

Automatic conversion script
Id: cif_fix_values 3143 2015-03-26 13:38:13Z robertas 
;
_cod_original_sg_symbol_H-M Pbca
_cod_database_code 7114445

loop_
_symmetry_equiv_pos_as_xyz
'x, y, z'
'-x+1/2, -y, z+1/2'
'-x, y+1/2, -z+1/2'
'x+1/2, -y+1/2, -z'
'-x, -y, -z'
'x-1/2, y, -z-1/2'
'x, -y-1/2, z-1/2'
'-x-1/2, y-1/2, z'

loop_
_atom_site_label
_atom_site_type_symbol
_atom_site_fract_x
_atom_site_fract_y
_atom_site_fract_z
_atom_site_U_iso_or_equiv
_atom_site_adp_type
_atom_site_occupancy
_atom_site_calc_flag
_atom_site_refinement_flags
Cu1 Cu 0.034372(18) 0.04192(3) 0.126227(17) 0.05566(14) Uani 1 d .
Cu2 Cu 0.356147(18) -0.57232(3) 0.491741(19) 0.06172(15) Uani 1 d .
O1 O 0.03003(17) -1.1112(2) 0.77005(14) 0.1068(12) Uani 1 d .
O2 O 0.02825(12) -1.0030(2) 0.82896(10) 0.0697(7) Uani 1 d .
O3 O 0.31582(13) -0.7073(2) 0.50920(11) 0.0764(8) Uani 1 d .
O4 O 0.30772(11) -0.58855(19) 0.55847(11) 0.0669(7) Uani 1 d .
O5 O 0.08421(13) -0.0413(2) 0.16197(11) 0.0771(8) Uani 1 d .
O6 O 0.13846(15) 0.0595(2) 0.20120(15) 0.0990(12) Uani 1 d .
O7 O 0.28947(14) -0.5431(2) 0.43768(12) 0.0821(9) Uani 1 d .
O8 O 0.32563(15) -0.4302(3) 0.47823(15) 0.1024(12) Uani 1 d .
O1W O 0.05519(13) 0.17370(18) 0.16595(12) 0.0763(8) Uani 1 d .
H1WA H 0.0280 0.1555 0.1926 0.050 Uiso 1 d R
H1WB H 0.0857 0.1481 0.1779 0.050 Uiso 1 d R
O2W O 0.1198(4) 0.1307(5) 0.3047(3) 0.327(6) Uani 1 d .
H2WA H 0.1294 0.1317 0.3182 0.050 Uiso 1 d R
H2WB H 0.0715 0.1427 0.2902 0.050 Uiso 1 d R
N1 N 0.41163(12) -0.5875(2) 0.43137(13) 0.0593(8) Uani 1 d .
N2 N 0.42895(14) -0.5925(2) 0.53318(13) 0.0619(8) Uani 1 d .
N3 N -0.01958(12) 0.0966(2) 0.07398(12) 0.0540(7) Uani 1 d .
N4 N 0.08958(12) 0.0558(2) 0.06559(12) 0.0572(7) Uani 1 d .
C1 C 0.04472(17) -1.0379(3) 0.78653(15) 0.0622(9) Uani 1 d .
C2 C 0.08620(15) -0.9830(2) 0.75501(13) 0.0539(8) Uani 1 d .
C3 C 0.09430(17) -0.8939(3) 0.76443(14) 0.0617(9) Uani 1 d .
H3A H 0.0744 -0.8667 0.7930 0.080 Uiso 1 d R
C4 C 0.13070(16) -0.8435(3) 0.73376(14) 0.0611(9) Uani 1 d .
H4A H 0.1354 -0.7813 0.7408 0.080 Uiso 1 d R
C5 C 0.16090(14) -0.8814(2) 0.69237(12) 0.0489(8) Uani 1 d .
C6 C 0.15350(17) -0.9719(3) 0.68411(14) 0.0612(9) Uani 1 d .
H6A H 0.1748 -1.0008 0.6570 0.080 Uiso 1 d R
C7 C 0.11653(18) -1.0216(3) 0.71429(15) 0.0641(10) Uani 1 d .
H7A H 0.1109 -1.0835 0.7069 0.080 Uiso 1 d R
C8 C 0.19803(14) -0.8271(2) 0.65722(12) 0.0493(8) Uani 1 d .
C9 C 0.21488(18) -0.8591(3) 0.60851(14) 0.0663(10) Uani 1 d .
H9A H 0.2038 -0.9179 0.5982 0.080 Uiso 1 d R
C10 C 0.24698(18) -0.8082(3) 0.57485(14) 0.0677(10) Uani 1 d .
H10A H 0.2584 -0.8324 0.5417 0.080 Uiso 1 d R
C11 C 0.26360(14) -0.7232(2) 0.58797(13) 0.0521(8) Uani 1 d .
C12 C 0.24636(18) -0.6901(3) 0.63612(15) 0.0648(10) Uani 1 d .
H12A H 0.2575 -0.6311 0.6459 0.080 Uiso 1 d R
C13 C 0.21461(17) -0.7414(3) 0.67014(14) 0.0634(10) Uani 1 d .
H13A H 0.2034 -0.7173 0.7033 0.080 Uiso 1 d R
C14 C 0.29786(15) -0.6704(3) 0.54907(15) 0.0598(9) Uani 1 d .
C15 C 0.12240(18) -0.0178(3) 0.19379(16) 0.0673(10) Uani 1 d .
C16 C 0.14949(16) -0.0912(3) 0.22527(15) 0.0610(9) Uani 1 d .
C17 C 0.12395(18) -0.1733(3) 0.22999(16) 0.0699(11) Uani 1 d .
H17A H 0.0910 -0.1865 0.2092 0.080 Uiso 1 d R
C18 C 0.14539(17) -0.2366(3) 0.26478(15) 0.0681(10) Uani 1 d .
H18A H 0.1269 -0.2931 0.2686 0.080 Uiso 1 d R
C19 C 0.19390(16) -0.2183(2) 0.29443(13) 0.0563(9) Uani 1 d .
C20 C 0.22100(16) -0.1373(3) 0.28662(14) 0.0611(9) Uani 1 d .
H20A H 0.2558 -0.1256 0.3052 0.080 Uiso 1 d R
C21 C 0.19894(17) -0.0739(3) 0.25349(15) 0.0641(10) Uani 1 d .
H21A H 0.2176 -0.0174 0.2501 0.080 Uiso 1 d R
C22 C 0.21639(16) -0.2823(2) 0.33355(14) 0.0560(9) Uani 1 d .
C23 C 0.21266(19) -0.3737(3) 0.32641(16) 0.0699(11) Uani 1 d .
H23A H 0.1934 -0.3967 0.2962 0.080 Uiso 1 d R
C24 C 0.23613(19) -0.4312(3) 0.36287(17) 0.0714(11) Uani 1 d .
H24A H 0.2325 -0.4941 0.3578 0.080 Uiso 1 d R
C25 C 0.26388(15) -0.4001(3) 0.40657(14) 0.0572(9) Uani 1 d .
C26 C 0.26568(17) -0.3097(3) 0.41479(15) 0.0632(10) Uani 1 d .
H26A H 0.2840 -0.2870 0.4456 0.080 Uiso 1 d R
C27 C 0.24219(17) -0.2517(3) 0.37931(14) 0.0633(10) Uani 1 d .
H27A H 0.2430 -0.1890 0.3862 0.080 Uiso 1 d R
C28 C 0.29505(19) -0.4615(3) 0.44406(18) 0.0724(12) Uani 1 d .
C29 C 0.40244(19) -0.5811(3) 0.38056(17) 0.0768(12) Uani 1 d .
H29A H 0.3653 -0.5629 0.3691 0.080 Uiso 1 d R
C30 C 0.4446(2) -0.6003(4) 0.3436(2) 0.0954(15) Uani 1 d .
H30A H 0.4364 -0.5918 0.3072 0.080 Uiso 1 d R
C31 C 0.4962(2) -0.6296(4) 0.3589(2) 0.0907(15) Uani 1 d .
H31A H 0.5244 -0.6450 0.3333 0.080 Uiso 1 d R
C32 C 0.50789(16) -0.6371(3) 0.4121(2) 0.0706(11) Uani 1 d .
C33 C 0.46433(14) -0.6137(2) 0.44728(16) 0.0557(9) Uani 1 d .
C34 C 0.5612(2) -0.6656(3) 0.4329(3) 0.0903(15) Uani 1 d .
H34A H 0.5907 -0.6850 0.4094 0.080 Uiso 1 d R
C35 C 0.57078(17) -0.6648(3) 0.4842(3) 0.0876(15) Uani 1 d .
H35A H 0.6075 -0.6818 0.4973 0.080 Uiso 1 d R
C36 C 0.52788(17) -0.6383(3) 0.5217(2) 0.0707(11) Uani 1 d .
C37 C 0.47385(14) -0.6148(2) 0.50206(16) 0.0564(9) Uani 1 d .
C38 C 0.5344(2) -0.6340(3) 0.5753(2) 0.0901(15) Uani 1 d .
H38A H 0.5706 -0.6479 0.5907 0.080 Uiso 1 d R
C39 C 0.4905(3) -0.6102(3) 0.6066(2) 0.0949(16) Uani 1 d .
H39A H 0.4954 -0.6066 0.6438 0.080 Uiso 1 d R
C40 C 0.4368(2) -0.5904(3) 0.58419(19) 0.0820(13) Uani 1 d .
H40A H 0.4050 -0.5757 0.6061 0.080 Uiso 1 d R
C41 C -0.07402(16) 0.1195(3) 0.07984(18) 0.0696(11) Uani 1 d .
H41A H -0.0910 0.1122 0.1137 0.080 Uiso 1 d R
C42 C -0.10635(18) 0.1539(3) 0.0393(2) 0.0792(13) Uani 1 d .
H42A H -0.1452 0.1711 0.0450 0.080 Uiso 1 d R
C43 C -0.0831(2) 0.1617(3) -0.00890(19) 0.0774(12) Uani 1 d .
H43A H -0.1054 0.1838 -0.0375 0.080 Uiso 1 d R
C44 C -0.02570(18) 0.1386(2) -0.01730(15) 0.0629(10) Uani 1 d .
C45 C 0.00446(15) 0.1076(2) 0.02608(13) 0.0505(8) Uani 1 d .
C46 C 0.0042(2) 0.1449(3) -0.06631(16) 0.0774(13) Uani 1 d .
H46A H -0.0162 0.1625 -0.0971 0.080 Uiso 1 d R
C47 C 0.0596(2) 0.1256(3) -0.07019(16) 0.0809(13) Uani 1 d .
H47A H 0.0788 0.1314 -0.1032 0.080 Uiso 1 d R
C48 C 0.09188(19) 0.0966(3) -0.02607(15) 0.0653(10) Uani 1 d .
C49 C 0.06365(15) 0.0859(2) 0.02171(13) 0.0519(8) Uani 1 d .
C50 C 0.1509(2) 0.0763(3) -0.02619(19) 0.0822(14) Uani 1 d .
H50A H 0.1723 0.0824 -0.0579 0.080 Uiso 1 d R
C51 C 0.17674(18) 0.0473(4) 0.01850(19) 0.0857(14) Uani 1 d .
H51A H 0.2167 0.0340 0.0182 0.080 Uiso 1 d R
C52 C 0.14515(16) 0.0368(3) 0.06349(17) 0.0736(12) Uani 1 d .
H52A H 0.1637 0.0164 0.0947 0.080 Uiso 1 d R

loop_
_atom_site_aniso_label
_atom_site_aniso_U_11
_atom_site_aniso_U_22
_atom_site_aniso_U_33
_atom_site_aniso_U_23
_atom_site_aniso_U_13
_atom_site_aniso_U_12
Cu1 0.0483(2) 0.0670(3) 0.0517(2) 0.0136(2) -0.00195(18) -0.0016(2)
Cu2 0.0449(2) 0.0711(3) 0.0691(3) 0.0236(2) 0.0083(2) 0.0127(2)
O1 0.136(3) 0.075(2) 0.110(3) -0.0132(19) 0.050(2) -0.033(2)
O2 0.0760(18) 0.0801(19) 0.0530(15) 0.0079(13) 0.0117(13) -0.0133(15)
O3 0.085(2) 0.0795(19) 0.0651(16) 0.0110(15) 0.0299(15) 0.0130(16)
O4 0.0626(16) 0.0631(17) 0.0749(17) 0.0159(13) 0.0079(13) 0.0085(13)
O5 0.0760(19) 0.084(2) 0.0715(18) 0.0160(15) -0.0189(15) 0.0041(16)
O6 0.093(2) 0.080(2) 0.124(3) 0.040(2) -0.047(2) -0.0155(18)
O7 0.087(2) 0.072(2) 0.087(2) 0.0243(16) 0.0194(17) 0.0264(16)
O8 0.088(2) 0.120(3) 0.100(2) 0.037(2) -0.035(2) 0.010(2)
O1W 0.0726(18) 0.0638(17) 0.092(2) 0.0115(15) -0.0092(15) -0.0081(14)
O2W 0.449(16) 0.284(11) 0.248(9) 0.069(8) 0.017(10) 0.077(11)
N1 0.0426(15) 0.0643(19) 0.071(2) 0.0067(16) 0.0030(14) -0.0019(14)
N2 0.0631(19) 0.0538(18) 0.069(2) 0.0060(15) -0.0021(16) 0.0030(15)
N3 0.0424(15) 0.0560(17) 0.0636(18) 0.0152(14) -0.0010(13) -0.0048(12)
N4 0.0421(15) 0.073(2) 0.0562(17) 0.0047(15) -0.0035(13) -0.0084(14)
C1 0.064(2) 0.066(3) 0.057(2) 0.0113(19) 0.0039(18) -0.0006(19)
C2 0.057(2) 0.062(2) 0.0428(17) 0.0106(16) -0.0008(15) 0.0024(17)
C3 0.069(2) 0.066(2) 0.050(2) 0.0016(17) 0.0134(17) 0.0010(19)
C4 0.071(2) 0.059(2) 0.054(2) -0.0049(17) 0.0110(18) -0.0022(18)
C5 0.0474(18) 0.058(2) 0.0409(16) 0.0038(15) -0.0014(14) 0.0057(15)
C6 0.076(3) 0.056(2) 0.051(2) 0.0022(17) 0.0143(18) 0.0062(19)
C7 0.080(3) 0.055(2) 0.057(2) 0.0047(17) 0.011(2) 0.0011(19)
C8 0.0508(18) 0.056(2) 0.0415(16) 0.0020(14) 0.0016(14) 0.0045(15)
C9 0.087(3) 0.059(2) 0.053(2) -0.0068(17) 0.016(2) -0.010(2)
C10 0.085(3) 0.071(3) 0.0471(19) -0.0041(18) 0.0184(19) -0.002(2)
C11 0.0503(19) 0.056(2) 0.0504(18) 0.0081(16) 0.0058(15) 0.0075(15)
C12 0.076(3) 0.052(2) 0.066(2) -0.0039(17) 0.016(2) -0.0019(19)
C13 0.077(3) 0.060(2) 0.054(2) -0.0051(17) 0.0179(19) -0.0017(19)
C14 0.051(2) 0.062(2) 0.066(2) 0.0163(19) 0.0047(17) 0.0131(17)
C15 0.061(2) 0.075(3) 0.066(2) 0.020(2) -0.0035(19) -0.004(2)
C16 0.059(2) 0.068(2) 0.057(2) 0.0127(18) -0.0042(17) 0.0055(18)
C17 0.068(2) 0.072(3) 0.070(2) 0.006(2) -0.024(2) 0.004(2)
C18 0.074(3) 0.061(2) 0.069(2) 0.0044(19) -0.018(2) 0.002(2)
C19 0.060(2) 0.057(2) 0.0512(19) -0.0014(16) -0.0099(16) 0.0126(17)
C20 0.056(2) 0.067(2) 0.060(2) 0.0058(18) -0.0092(17) 0.0059(18)
C21 0.059(2) 0.068(2) 0.066(2) 0.0134(19) -0.0056(18) 0.0017(18)
C22 0.062(2) 0.053(2) 0.054(2) -0.0023(16) -0.0071(17) 0.0112(16)
C23 0.086(3) 0.059(2) 0.065(2) -0.0089(19) -0.022(2) 0.011(2)
C24 0.086(3) 0.048(2) 0.079(3) -0.0004(19) -0.009(2) 0.013(2)
C25 0.054(2) 0.060(2) 0.058(2) 0.0098(17) 0.0007(16) 0.0138(17)
C26 0.069(2) 0.065(2) 0.056(2) 0.0028(18) -0.0141(18) 0.0068(19)
C27 0.075(2) 0.053(2) 0.062(2) -0.0011(17) -0.0171(19) 0.0106(19)
C28 0.061(2) 0.077(3) 0.079(3) 0.024(2) 0.021(2) 0.020(2)
C29 0.059(2) 0.099(3) 0.072(3) 0.002(2) 0.000(2) -0.010(2)
C30 0.098(4) 0.118(4) 0.071(3) -0.009(3) 0.006(3) -0.008(3)
C31 0.084(3) 0.096(4) 0.092(4) -0.011(3) 0.031(3) 0.000(3)
C32 0.050(2) 0.058(2) 0.104(3) -0.001(2) 0.017(2) -0.0029(18)
C33 0.0419(18) 0.0439(19) 0.081(3) 0.0052(17) 0.0032(17) -0.0055(14)
C34 0.056(3) 0.079(3) 0.135(5) 0.006(3) 0.021(3) 0.004(2)
C35 0.037(2) 0.072(3) 0.153(5) 0.011(3) -0.003(3) 0.0041(19)
C36 0.058(2) 0.047(2) 0.108(3) 0.011(2) -0.021(2) -0.0055(17)
C37 0.0440(18) 0.0389(18) 0.086(3) 0.0069(17) -0.0015(18) -0.0029(14)
C38 0.079(3) 0.068(3) 0.123(4) 0.008(3) -0.038(3) -0.004(2)
C39 0.125(5) 0.079(3) 0.081(3) 0.001(3) -0.034(3) -0.005(3)
C40 0.097(3) 0.075(3) 0.074(3) -0.002(2) -0.005(3) 0.011(3)
C41 0.048(2) 0.073(3) 0.087(3) 0.023(2) 0.002(2) 0.0026(18)
C42 0.054(2) 0.076(3) 0.108(4) 0.020(3) -0.011(2) 0.011(2)
C43 0.081(3) 0.060(3) 0.092(3) 0.015(2) -0.033(3) 0.006(2)
C44 0.080(3) 0.0421(19) 0.066(2) 0.0082(17) -0.017(2) -0.0049(18)
C45 0.057(2) 0.0423(18) 0.0526(19) 0.0054(14) -0.0068(16) -0.0079(15)
C46 0.119(4) 0.057(2) 0.057(2) 0.0084(19) -0.020(3) -0.002(3)
C47 0.120(4) 0.072(3) 0.051(2) 0.005(2) 0.010(2) -0.010(3)
C48 0.077(3) 0.062(2) 0.057(2) -0.0018(18) 0.0089(19) -0.016(2)
C49 0.0511(19) 0.051(2) 0.0540(19) 0.0010(15) -0.0018(15) -0.0123(15)
C50 0.077(3) 0.097(3) 0.072(3) -0.014(2) 0.028(2) -0.029(3)
C51 0.047(2) 0.122(4) 0.088(3) -0.019(3) 0.007(2) -0.019(2)
C52 0.0404(19) 0.108(3) 0.073(3) -0.006(2) -0.0035(18) -0.006(2)

loop_
_atom_type_symbol
_atom_type_description
_atom_type_scat_dispersion_real
_atom_type_scat_dispersion_imag
_atom_type_scat_source
C C 0.0033 0.0016 'International Tables Vol C Tables 4.2.6.8 and 6.1.1.4'
H H 0.0000 0.0000 'International Tables Vol C Tables 4.2.6.8 and 6.1.1.4'
N N 0.0061 0.0033 'International Tables Vol C Tables 4.2.6.8 and 6.1.1.4'
O O 0.0106 0.0060 'International Tables Vol C Tables 4.2.6.8 and 6.1.1.4'
Cu Cu 0.3201 1.2651 'International Tables Vol C Tables 4.2.6.8 and 6.1.1.4'

loop_
_geom_angle_atom_site_label_1
_geom_angle_atom_site_label_2
_geom_angle_atom_site_label_3
_geom_angle
_geom_angle_site_symmetry_1
_geom_angle_site_symmetry_3
O5 Cu1 O2 88.99(13) . 5_546
O5 Cu1 N3 162.41(13) . .
O2 Cu1 N3 92.29(12) 5_546 .
O5 Cu1 N4 92.43(13) . .
O2 Cu1 N4 163.41(12) 5_546 .
N3 Cu1 N4 81.47(12) . .
O5 Cu1 O1W 102.90(12) . .
O2 Cu1 O1W 99.25(12) 5_546 .
N3 Cu1 O1W 94.22(12) . .
N4 Cu1 O1W 96.54(12) . .
N1 Cu2 N2 80.89(13) . .
N1 Cu2 O4 165.26(12) . .
N2 Cu2 O4 90.76(12) . .
N1 Cu2 O7 90.00(12) . .
N2 Cu2 O7 169.94(12) . .
O4 Cu2 O7 99.04(11) . .
N1 Cu2 O8 101.01(14) . .
N2 Cu2 O8 118.86(13) . .
O4 Cu2 O8 93.65(13) . .
O7 Cu2 O8 58.57(13) . .
N1 Cu2 O3 108.25(11) . .
N2 Cu2 O3 96.44(12) . .
O4 Cu2 O3 60.39(11) . .
O7 Cu2 O3 90.42(12) . .
O8 Cu2 O3 137.20(12) . .
N1 Cu2 C14 137.06(13) . .
N2 Cu2 C14 93.73(12) . .
O4 Cu2 C14 30.82(12) . .
O7 Cu2 C14 95.86(12) . .
O8 Cu2 C14 118.26(13) . .
O3 Cu2 C14 29.58(11) . .
N1 Cu2 C28 94.06(13) . .
N2 Cu2 C28 146.18(15) . .
O4 Cu2 C28 99.56(12) . .
O7 Cu2 C28 29.68(14) . .
O8 Cu2 C28 29.06(14) . .
O3 Cu2 C28 116.71(14) . .
C14 Cu2 C28 111.52(13) . .
C1 O2 Cu1 127.4(3) . 5_546
C14 O3 Cu2 84.4(2) . .
C14 O4 Cu2 93.3(2) . .
C15 O5 Cu1 123.3(3) . .
C28 O7 Cu2 92.4(3) . .
C28 O8 Cu2 86.0(3) . .
C29 N1 C33 117.6(3) . .
C29 N1 Cu2 129.4(3) . .
C33 N1 Cu2 112.8(3) . .
C40 N2 C37 118.5(4) . .
C40 N2 Cu2 129.0(3) . .
C37 N2 Cu2 112.4(3) . .
C41 N3 C45 117.9(3) . .
C41 N3 Cu1 129.3(3) . .
C45 N3 Cu1 112.8(2) . .
C52 N4 C49 118.5(3) . .
C52 N4 Cu1 129.1(3) . .
C49 N4 Cu1 112.4(2) . .
O1 C1 O2 125.5(4) . .
O1 C1 C2 119.3(4) . .
O2 C1 C2 115.2(4) . .
C3 C2 C7 117.9(3) . .
C3 C2 C1 122.0(3) . .
C7 C2 C1 120.1(4) . .
C2 C3 C4 121.3(3) . .
C3 C4 C5 121.2(4) . .
C6 C5 C4 116.9(3) . .
C6 C5 C8 121.2(3) . .
C4 C5 C8 121.8(3) . .
C7 C6 C5 121.6(3) . .
C6 C7 C2 120.9(4) . .
C13 C8 C9 117.1(3) . .
C13 C8 C5 121.9(3) . .
C9 C8 C5 120.9(3) . .
C10 C9 C8 121.4(4) . .
C9 C10 C11 121.3(3) . .
C10 C11 C12 117.8(3) . .
C10 C11 C14 118.7(3) . .
C12 C11 C14 123.5(4) . .
C13 C12 C11 121.0(4) . .
C12 C13 C8 121.4(3) . .
O3 C14 O4 121.9(4) . .
O3 C14 C11 119.3(4) . .
O4 C14 C11 118.8(3) . .
O3 C14 Cu2 66.1(2) . .
O4 C14 Cu2 55.85(19) . .
C11 C14 Cu2 174.4(3) . .
O6 C15 O5 125.4(4) . .
O6 C15 C16 118.6(4) . .
O5 C15 C16 116.0(4) . .
C17 C16 C21 119.0(3) . .
C17 C16 C15 121.4(4) . .
C21 C16 C15 119.4(4) . .
C16 C17 C18 120.8(4) . .
C19 C18 C17 120.3(4) . .
C20 C19 C18 117.9(3) . .
C20 C19 C22 120.3(3) . .
C18 C19 C22 121.8(4) . .
C21 C20 C19 121.7(4) . .
C20 C21 C16 120.2(4) . .
C23 C22 C27 117.6(3) . .
C23 C22 C19 122.1(3) . .
C27 C22 C19 120.3(3) . .
C24 C23 C22 120.3(4) . .
C25 C24 C23 121.4(4) . .
C24 C25 C26 118.4(3) . .
C24 C25 C28 122.2(4) . .
C26 C25 C28 119.4(4) . .
C27 C26 C25 121.0(4) . .
C26 C27 C22 121.2(4) . .
O8 C28 O7 122.3(4) . .
O8 C28 C25 119.8(4) . .
O7 C28 C25 117.8(5) . .
O8 C28 Cu2 64.9(3) . .
O7 C28 Cu2 57.9(2) . .
C25 C28 Cu2 169.7(3) . .
N1 C29 C30 122.3(4) . .
C31 C30 C29 120.5(5) . .
C30 C31 C32 119.2(4) . .
C31 C32 C33 117.5(4) . .
C31 C32 C34 124.2(4) . .
C33 C32 C34 118.3(5) . .
N1 C33 C32 122.8(4) . .
N1 C33 C37 116.2(3) . .
C32 C33 C37 121.0(4) . .
C35 C34 C32 120.8(5) . .
C34 C35 C36 122.7(4) . .
C38 C36 C37 116.3(4) . .
C38 C36 C35 126.5(4) . .
C37 C36 C35 117.3(4) . .
N2 C37 C36 123.3(4) . .
N2 C37 C33 116.9(3) . .
C36 C37 C33 119.8(4) . .
C39 C38 C36 121.0(5) . .
C38 C39 C40 119.6(5) . .
N2 C40 C39 121.3(5) . .
N3 C41 C42 122.5(4) . .
C43 C42 C41 119.7(4) . .
C42 C43 C44 120.2(4) . .
C45 C44 C43 116.5(4) . .
C45 C44 C46 117.8(4) . .
C43 C44 C46 125.7(4) . .
N3 C45 C44 123.2(3) . .
N3 C45 C49 116.4(3) . .
C44 C45 C49 120.4(3) . .
C47 C46 C44 121.6(4) . .
C46 C47 C48 121.6(4) . .
C49 C48 C50 116.0(4) . .
C49 C48 C47 118.4(4) . .
C50 C48 C47 125.6(4) . .
N4 C49 C48 123.4(3) . .
N4 C49 C45 116.6(3) . .
C48 C49 C45 120.1(3) . .
C51 C50 C48 120.1(4) . .
C50 C51 C52 119.8(4) . .
N4 C52 C51 122.2(4) . .

loop_
_geom_bond_atom_site_label_1
_geom_bond_atom_site_label_2
_geom_bond_distance
_geom_bond_site_symmetry_2
Cu1 O5 1.935(3) .
Cu1 O2 1.945(3) 5_546
Cu1 N3 2.009(3) .
Cu1 N4 2.023(3) .
Cu1 O1W 2.274(3) .
Cu2 N1 2.024(3) .
Cu2 N2 2.025(3) .
Cu2 O4 2.057(3) .
Cu2 O7 2.125(3) .
Cu2 O8 2.275(4) .
Cu2 O3 2.279(3) .
Cu2 C14 2.481(4) .
Cu2 C28 2.506(4) .
O1 C1 1.226(5) .
O2 C1 1.262(5) .
O2 Cu1 1.945(3) 5_546
O3 C14 1.231(4) .
O4 C14 1.273(5) .
O5 C15 1.256(5) .
O6 C15 1.233(5) .
O7 C28 1.242(5) .
O8 C28 1.220(6) .
N1 C29 1.316(5) .
N1 C33 1.355(4) .
N2 C40 1.313(5) .
N2 C37 1.356(5) .
N3 C41 1.326(4) .
N3 C45 1.354(4) .
N4 C52 1.330(5) .
N4 C49 1.349(4) .
C1 C2 1.504(5) .
C2 C3 1.372(5) .
C2 C7 1.383(5) .
C3 C4 1.380(5) .
C4 C5 1.390(5) .
C5 C6 1.385(5) .
C5 C8 1.490(5) .
C6 C7 1.376(5) .
C8 C13 1.383(5) .
C8 C9 1.388(5) .
C9 C10 1.371(5) .
C10 C11 1.375(5) .
C11 C12 1.384(5) .
C11 C14 1.500(5) .
C12 C13 1.376(5) .
C15 C16 1.502(5) .
C16 C17 1.374(6) .
C16 C21 1.385(5) .
C17 C18 1.392(5) .
C18 C19 1.389(5) .
C19 C20 1.385(5) .
C19 C22 1.480(5) .
C20 C21 1.373(5) .
C22 C23 1.387(5) .
C22 C27 1.390(5) .
C23 C24 1.381(5) .
C24 C25 1.370(5) .
C25 C26 1.373(5) .
C25 C28 1.514(5) .
C26 C27 1.370(5) .
C29 C30 1.392(6) .
C30 C31 1.340(7) .
C31 C32 1.388(7) .
C32 C33 1.400(5) .
C32 C34 1.420(6) .
C33 C37 1.414(5) .
C34 C35 1.327(7) .
C35 C36 1.441(7) .
C36 C38 1.376(7) .
C36 C37 1.403(5) .
C38 C39 1.346(7) .
C39 C40 1.412(7) .
C41 C42 1.380(6) .
C42 C43 1.347(6) .
C43 C44 1.402(6) .
C44 C45 1.391(5) .
C44 C46 1.434(6) .
C45 C49 1.425(5) .
C46 C47 1.330(7) .
C47 C48 1.421(6) .
C48 C49 1.394(5) .
C48 C50 1.411(6) .
C50 C51 1.360(7) .
C51 C52 1.372(6) .
